data_7153381
loop_
_publ_author_name
'Fern\'andez-Moreira, Vanesa'
'Thorp-Greenwood, Flora L'
'Amoroso, Angelo J.'
'Cable, Joanne'
'Court, Jonathan B.'
'Gray, Victoria'
'Hayes, Anthony J.'
'Jenkins, Robert L.'
'Kariuki, Benson M.'
'Lloyd, David'
'Millet, Coralie O.'
'Williams, Catrin Ff'
'Coogan, Michael P.'

_publ_section_title
;
 Uptake and localisation of rhenium fac-tricarbonyl polypyridyls in
 fluorescent cell imaging experiments.
;
_journal_issue 17
_journal_name_full 'Organic &amp; biomolecular chemistry'
_journal_page_first 3888
_journal_page_last 3901
_journal_paper_doi 10.1039/c004610h
_journal_volume 8
_journal_year 2010
_chemical_formula_moiety 'C25 H23 B F4 N3 O5 Re'
_chemical_formula_sum 'C25 H23 B F4 N3 O5 Re'
_chemical_formula_weight 718.47
_chemical_name_common 'rhenium cyclohexanol ester'
_chemical_name_systematic 'rhenium cyclohexanol ester'
_space_group_IT_number 33
_symmetry_cell_setting orthorhombic
_symmetry_space_group_name_Hall 'P 2c -2n'
_symmetry_space_group_name_H-M 'P n a 21'
_atom_sites_solution_hydrogens geom
_atom_sites_solution_primary direct
_atom_sites_solution_secondary difmap
_audit_creation_method SHELXL-97
_cell_angle_alpha 90.00
_cell_angle_beta 90.00
_cell_angle_gamma 90.00
_cell_formula_units_Z 4
_cell_length_a 16.7420(3)
_cell_length_b 12.4980(4)
_cell_length_c 12.0760(4)
_cell_measurement_temperature 150(2)
_cell_volume 2526.80(12)
_computing_structure_refinement 'SHELXL-97 (Sheldrick, 1997)'
_diffrn_ambient_temperature 150(2)
_diffrn_measured_fraction_theta_full 0.993
_diffrn_measured_fraction_theta_max 0.993
_diffrn_measurement_device_type KappaCCD
_diffrn_measurement_method CCD
_diffrn_radiation_monochromator graphite
_diffrn_radiation_source 'fine-focus sealed tube'
_diffrn_radiation_type MoK\a
_diffrn_radiation_wavelength 0.71073
_diffrn_reflns_av_R_equivalents 0.0506
_diffrn_reflns_av_sigmaI/netI 0.0599
_diffrn_reflns_limit_h_max 19
_diffrn_reflns_limit_h_min -21
_diffrn_reflns_limit_k_max 16
_diffrn_reflns_limit_k_min -16
_diffrn_reflns_limit_l_max 15
_diffrn_reflns_limit_l_min -15
_diffrn_reflns_number 9889
_diffrn_reflns_theta_full 27.49
_diffrn_reflns_theta_max 27.49
_diffrn_reflns_theta_min 2.35
_exptl_absorpt_coefficient_mu 4.881
_exptl_absorpt_correction_T_max 0.5280
_exptl_absorpt_correction_T_min 0.4418
_exptl_absorpt_correction_type none
_exptl_crystal_colour yellow
_exptl_crystal_density_diffrn 1.889
_exptl_crystal_density_method 'not measured'
_exptl_crystal_description needle
_exptl_crystal_F_000 1400
_exptl_crystal_size_max 0.20
_exptl_crystal_size_mid 0.20
_exptl_crystal_size_min 0.15
_refine_diff_density_max 1.152
_refine_diff_density_min -1.711
_refine_diff_density_rms 0.169
_refine_ls_abs_structure_details 'Flack H D (1983), Acta Cryst. A39, 876-881'
_refine_ls_abs_structure_Flack 0.49(5)
_refine_ls_extinction_method none
_refine_ls_goodness_of_fit_ref 1.113
_refine_ls_hydrogen_treatment constr
_refine_ls_matrix_type full
_refine_ls_number_parameters 278
_refine_ls_number_reflns 5422
_refine_ls_number_restraints 200
_refine_ls_restrained_S_all 3.094
_refine_ls_R_factor_all 0.0505
_refine_ls_R_factor_gt 0.0439
_refine_ls_shift/su_max 0.000
_refine_ls_shift/su_mean 0.000
_refine_ls_structure_factor_coef Fsqd
_refine_ls_weighting_details 'calc w=1/[\s^2^(Fo^2^)+(0.0000P)^2^+20.3767P] where P=(Fo^2^+2Fc^2^)/3'
_refine_ls_weighting_scheme calc
_refine_ls_wR_factor_gt 0.0928
_refine_ls_wR_factor_ref 0.0965
_reflns_number_gt 4828
_reflns_number_total 5422
_reflns_threshold_expression >2sigma(I)
_cod_data_source_file c004610h.txt
_cod_data_source_block C25H23BF4N3O5Re
_cod_original_sg_symbol_H-M Pna21
_cod_database_code 7153381

loop_
_symmetry_equiv_pos_as_xyz
'x, y, z'
'-x, -y, z+1/2'
'-x+1/2, y+1/2, z+1/2'
'x+1/2, -y+1/2, z'

loop_
_atom_site_label
_atom_site_type_symbol
_atom_site_fract_x
_atom_site_fract_y
_atom_site_fract_z
_atom_site_U_iso_or_equiv
_atom_site_adp_type
_atom_site_occupancy
_atom_site_symmetry_multiplicity
_atom_site_calc_flag
_atom_site_refinement_flags
Re1 Re 0.88640(4) -0.57068(5) 0.2804(3) 0.0164(2) Uani 1 1 d D
N1 N 0.9928(8) -0.6757(11) 0.274(2) 0.022(4) Uani 1 1 d DU
C1 C 1.0343(17) -0.702(3) 0.3676(18) 0.030(8) Uani 1 1 d DU
H1 H 1.0170 -0.6743 0.4367 0.036 Uiso 1 1 calc R
C2 C 1.1011(16) -0.768(3) 0.3650(18) 0.036(8) Uani 1 1 d DU
H2 H 1.1305 -0.7825 0.4306 0.043 Uiso 1 1 calc R
C3 C 1.1241(11) -0.8131(17) 0.264(2) 0.028(7) Uani 1 1 d D
H3 H 1.1698 -0.8580 0.2604 0.033 Uiso 1 1 calc R
C4 C 1.0796(15) -0.791(2) 0.1703(18) 0.029(7) Uani 1 1 d DU
C5 C 1.0156(17) -0.720(3) 0.1764(19) 0.038(10) Uani 1 1 d DU
H5 H 0.9874 -0.7015 0.1107 0.045 Uiso 1 1 calc R
C6 C 1.1028(15) -0.845(2) 0.063(2) 0.024(5) Uani 1 1 d .
C7 C 1.0568(11) -0.8836(19) -0.1242(15) 0.030(6) Uani 1 1 d D
H7 H 1.0915 -0.9482 -0.1154 0.036 Uiso 1 1 calc R
C8 C 1.1000(14) -0.8010(18) -0.1969(17) 0.037(9) Uani 1 1 d DU
H8A H 1.0695 -0.7331 -0.1974 0.044 Uiso 1 1 calc R
H8B H 1.1537 -0.7863 -0.1660 0.044 Uiso 1 1 calc R
C9 C 1.1079(13) -0.844(2) -0.3155(16) 0.035(7) Uani 1 1 d D
H9A H 1.1340 -0.7892 -0.3627 0.042 Uiso 1 1 calc R
H9B H 1.1418 -0.9086 -0.3155 0.042 Uiso 1 1 calc R
C10 C 1.0253(15) -0.871(2) -0.3625(15) 0.033(7) Uani 1 1 d D
H10A H 0.9918 -0.8056 -0.3639 0.040 Uiso 1 1 calc R
H10B H 1.0309 -0.8972 -0.4395 0.040 Uiso 1 1 calc R
C11 C 0.9854(17) -0.956(2) -0.2915(13) 0.044(9) Uani 1 1 d DU
H11A H 0.9322 -0.9735 -0.3227 0.053 Uiso 1 1 calc R
H11B H 1.0181 -1.0222 -0.2925 0.053 Uiso 1 1 calc R
C12 C 0.9759(2) -0.9178(3) -0.1735(4) 0.028(6) Uani 1 1 d DU
H12A H 0.9528 -0.9758 -0.1279 0.033 Uiso 1 1 calc R
H12B H 0.9386 -0.8564 -0.1717 0.033 Uiso 1 1 calc R
N2 N 0.8411(2) -0.6930(3) 0.3799(4) 0.004(4) Uani 1 1 d RDU
C13 C 0.8409(2) -0.6825(3) 0.4945(4) 0.027(8) Uani 1 1 d RDU
H13 H 0.8602 -0.6187 0.5278 0.032 Uiso 1 1 calc R
C14 C 0.8126(2) -0.7655(3) 0.5603(4) 0.027(7) Uani 1 1 d RDU
H14 H 0.8125 -0.7584 0.6386 0.032 Uiso 1 1 calc R
C15 C 0.7845(2) -0.8589(3) 0.5116(4) 0.020(7) Uani 1 1 d RDU
H15 H 0.7651 -0.9157 0.5565 0.024 Uiso 1 1 calc R
C16 C 0.7846(2) -0.8694(3) 0.3970(4) 0.018(6) Uani 1 1 d RDU
H16 H 0.7654 -0.9332 0.3636 0.021 Uiso 1 1 calc R
C17 C 0.8130(2) -0.7864(3) 0.3311(4) 0.010(5) Uani 1 1 d RDU
N3 N 0.8358(2) -0.6947(3) 0.1588(4) 0.022(5) Uani 1 1 d RDU
C18 C 0.8130(2) -0.7841(3) 0.2082(4) 0.015(6) Uani 1 1 d RDU
C19 C 0.7887(2) -0.8744(3) 0.1503(4) 0.029(8) Uani 1 1 d RDU
H19 H 0.7732 -0.9380 0.1876 0.035 Uiso 1 1 calc R
C20 C 0.7882(2) -0.8677(3) 0.0353(4) 0.038(10) Uani 1 1 d RD
H20 H 0.7730 -0.9278 -0.0080 0.046 Uiso 1 1 calc R
C21 C 0.8099(2) -0.7737(3) -0.0151(4) 0.026(7) Uani 1 1 d RDU
H21 H 0.8077 -0.7662 -0.0933 0.032 Uiso 1 1 calc R
C22 C 0.8355(2) -0.6881(3) 0.0531(4) 0.027(8) Uani 1 1 d RD
H22 H 0.8530 -0.6237 0.0192 0.032 Uiso 1 1 calc R
C23 C 0.9272(2) -0.4732(3) 0.3902(4) 0.011(6) Uani 1 1 d RDU
C24 C 0.9305(2) -0.4806(3) 0.1685(4) 0.033(10) Uani 1 1 d RU
C25 C 0.7913(2) -0.4855(3) 0.2709(4) 0.016(4) Uani 1 1 d RU
O1 O 1.1643(2) -0.8948(3) 0.0459(4) 0.036(5) Uani 1 1 d R
O2 O 1.0449(2) -0.8354(3) -0.0191(4) 0.033(4) Uani 1 1 d R
O3 O 0.9491(2) -0.4159(3) 0.4461(4) 0.031(6) Uani 1 1 d RD
O4 O 0.9527(2) -0.4229(3) 0.0904(4) 0.022(5) Uani 1 1 d RU
O5 O 0.7352(2) -0.4331(3) 0.2693(4) 0.024(3) Uani 1 1 d RU
F1 F 0.1185(2) -0.5007(3) 0.1882(4) 0.047(10) Uani 1 1 d R
F2 F 0.0863(2) -0.3498(3) 0.2739(4) 0.041(3) Uani 1 1 d R
F3 F 0.2149(2) -0.4069(3) 0.2637(4) 0.024(3) Uani 1 1 d R
F4 F 0.1211(2) -0.5000(3) 0.3766(4) 0.033(8) Uani 1 1 d RU
B1 B 0.1342(2) -0.4398(3) 0.2855(4) 0.026(5) Uani 1 1 d R

loop_
_atom_site_aniso_label
_atom_site_aniso_U_11
_atom_site_aniso_U_22
_atom_site_aniso_U_33
_atom_site_aniso_U_23
_atom_site_aniso_U_13
_atom_site_aniso_U_12
Re1 0.0214(4) 0.0129(3) 0.0148(3) 0.0012(8) -0.0022(8) -0.0010(3)
N1 0.020(8) 0.013(7) 0.034(10) -0.002(13) -0.017(14) -0.002(6)
C1 0.032(15) 0.035(15) 0.024(13) -0.008(12) -0.016(12) 0.011(13)
C2 0.028(15) 0.039(16) 0.041(16) -0.005(14) -0.018(13) 0.008(13)
C3 0.022(11) 0.018(10) 0.04(2) 0.004(14) -0.006(14) 0.001(8)
C4 0.026(14) 0.031(14) 0.031(14) 0.013(12) 0.006(12) 0.006(12)
C5 0.036(16) 0.033(16) 0.045(17) 0.015(14) 0.016(14) 0.016(13)
C6 0.027(13) 0.020(12) 0.024(13) 0.006(10) 0.006(10) 0.005(10)
C7 0.041(18) 0.019(13) 0.030(16) -0.002(12) 0.001(13) 0.010(13)
C8 0.024(11) 0.028(11) 0.06(2) -0.013(13) 0.011(12) 0.002(9)
C9 0.045(19) 0.047(18) 0.014(13) -0.014(13) 0.003(12) 0.007(14)
C10 0.06(2) 0.024(15) 0.021(14) -0.006(12) 0.010(14) -0.019(14)
C11 0.049(17) 0.070(19) 0.014(11) -0.023(13) 0.007(11) -0.008(15)
C12 0.021(12) 0.039(15) 0.024(11) 0.001(11) 0.006(10) -0.005(11)
N2 0.005(4) 0.005(4) 0.003(4) 0.000(3) 0.002(3) -0.001(3)
C13 0.039(18) 0.021(16) 0.019(13) 0.014(12) 0.001(13) 0.000(14)
C14 0.048(18) 0.020(13) 0.012(11) 0.006(10) 0.011(11) -0.006(12)
C15 0.030(16) 0.009(12) 0.021(12) 0.005(10) 0.003(11) -0.009(11)
C16 0.026(15) 0.013(13) 0.014(10) 0.009(10) 0.001(10) 0.006(11)
C17 0.016(13) 0.003(11) 0.011(8) -0.001(8) 0.004(8) -0.004(9)
N3 0.032(12) 0.028(11) 0.006(8) 0.000(8) -0.006(8) -0.003(9)
C18 0.015(13) 0.025(14) 0.004(8) 0.003(9) -0.002(8) 0.012(10)
C19 0.030(16) 0.027(16) 0.031(14) -0.004(13) 0.007(13) -0.011(14)
C20 0.05(2) 0.04(2) 0.021(15) -0.018(15) 0.003(15) 0.011(19)
C21 0.038(15) 0.030(14) 0.010(10) -0.018(10) 0.000(10) 0.000(12)
C22 0.04(2) 0.019(17) 0.021(14) 0.010(12) -0.009(14) -0.011(15)
C23 0.022(14) 0.005(11) 0.005(11) -0.002(9) -0.001(10) -0.004(10)
C24 0.035(19) 0.030(17) 0.033(18) -0.012(15) 0.009(15) 0.006(15)
C25 0.024(9) 0.017(8) 0.006(8) 0.008(9) -0.004(10) -0.002(7)
O1 0.026(10) 0.039(11) 0.042(12) -0.008(10) 0.005(9) 0.009(9)
O2 0.033(11) 0.030(11) 0.034(11) -0.007(9) -0.003(9) 0.015(9)
O3 0.060(17) 0.021(12) 0.012(8) 0.008(8) -0.013(9) -0.001(11)
O4 0.034(12) 0.023(10) 0.010(7) 0.003(7) 0.015(7) 0.001(9)
O5 0.028(7) 0.029(7) 0.015(7) 0.007(9) 0.006(8) 0.012(6)
F1 0.042(18) 0.04(2) 0.06(2) -0.015(16) -0.004(12) -0.001(12)
F2 0.038(7) 0.027(7) 0.058(9) 0.005(14) 0.015(16) 0.014(6)
F3 0.024(6) 0.033(7) 0.015(8) 0.002(6) -0.001(6) -0.005(5)
F4 0.047(17) 0.034(18) 0.019(12) 0.006(11) 0.009(9) -0.006(10)
B1 0.030(12) 0.020(11) 0.028(12) -0.017(19) 0.01(2) -0.003(9)

loop_
_atom_type_symbol
_atom_type_description
_atom_type_scat_dispersion_real
_atom_type_scat_dispersion_imag
_atom_type_scat_source
C C 0.0033 0.0016 'International Tables Vol C Tables 4.2.6.8 and 6.1.1.4'
H H 0.0000 0.0000 'International Tables Vol C Tables 4.2.6.8 and 6.1.1.4'
N N 0.0061 0.0033 'International Tables Vol C Tables 4.2.6.8 and 6.1.1.4'
O O 0.0106 0.0060 'International Tables Vol C Tables 4.2.6.8 and 6.1.1.4'
F F 0.0171 0.0103 'International Tables Vol C Tables 4.2.6.8 and 6.1.1.4'
Re Re -1.0185 7.2310 'International Tables Vol C Tables 4.2.6.8 and 6.1.1.4'
B B 0.0013 0.0007 'International Tables Vol C Tables 4.2.6.8 and 6.1.1.4'

loop_
_geom_angle_atom_site_label_1
_geom_angle_atom_site_label_2
_geom_angle_atom_site_label_3
_geom_angle
C24 Re1 C25 87.23(17)
C24 Re1 C23 88.71(13)
C25 Re1 C23 89.10(13)
C24 Re1 N2 168.76(16)
C25 Re1 N2 98.00(17)
C23 Re1 N2 101.27(18)
C24 Re1 N1 90.8(6)
C25 Re1 N1 174.0(6)
C23 Re1 N1 96.5(5)
N2 Re1 N1 83.0(6)
C24 Re1 N3 95.05(15)
C25 Re1 N3 91.73(12)
C23 Re1 N3 176.2(2)
N2 Re1 N3 74.93(9)
N1 Re1 N3 82.8(5)
C5 N1 C1 118.5(11)
C5 N1 Re1 119.8(15)
C1 N1 Re1 121.6(15)
N1 C1 C2 122.3(13)
C1 C2 C3 118.8(13)
C4 C3 C2 119.2(12)
C3 C4 C5 119.6(13)
C3 C4 C6 118(2)
C5 C4 C6 122(2)
N1 C5 C4 121.4(13)
O1 C6 O2 120(2)
O1 C6 C4 126(2)
O2 C6 C4 113.2(19)
O2 C7 C8 106.9(15)
O2 C7 C12 109.9(13)
C8 C7 C12 112.3(14)
C9 C8 C7 109.9(15)
C10 C9 C8 110.2(15)
C11 C10 C9 110.0(17)
C12 C11 C10 110.7(14)
C11 C12 C7 111.1(13)
C13 N2 C17 120.0
C13 N2 Re1 120.35(7)
C17 N2 Re1 119.62(7)
N2 C13 C14 120.0
C15 C14 C13 120.0
C14 C15 C16 120.0
C17 C16 C15 120.0
C16 C17 N2 120.0
C16 C17 C18 125.9
N2 C17 C18 114.0
C22 N3 C18 120.2
C22 N3 Re1 126.59(11)
C18 N3 Re1 112.81(11)
N3 C18 C19 122.9
N3 C18 C17 117.9
C19 C18 C17 119.2
C18 C19 C20 117.1
C21 C20 C19 119.5
C20 C21 C22 118.0
N3 C22 C21 122.2
O3 C23 Re1 176.14(13)
O4 C24 Re1 174.18(9)
O5 C25 Re1 177.31(9)
C6 O2 C7 120.3(13)
F4 B1 F2 116.1
F4 B1 F1 110.1
F2 B1 F1 104.0
F4 B1 F3 117.5
F2 B1 F3 107.0
F1 B1 F3 100.1

loop_
_geom_bond_atom_site_label_1
_geom_bond_atom_site_label_2
_geom_bond_distance
Re1 C24 1.907(4)
Re1 C25 1.918(4)
Re1 C23 1.926(2)
Re1 N2 2.087(4)
Re1 N1 2.214(13)
Re1 N3 2.297(2)
N1 C5 1.356(9)
N1 C1 1.367(9)
C1 C2 1.390(9)
C2 C3 1.391(9)
C3 C4 1.387(9)
C4 C5 1.399(9)
C4 C6 1.51(3)
C6 O1 1.22(2)
C6 O2 1.40(3)
C7 O2 1.42(2)
C7 C8 1.537(15)
C7 C12 1.540(14)
C8 C9 1.534(15)
C9 C10 1.533(15)
C10 C11 1.524(16)
C11 C12 1.512(14)
N2 C13 1.3899
N2 C17 1.3900
C13 C14 1.3900
C14 C15 1.3900
C15 C16 1.3900
C16 C17 1.3900
C17 C18 1.4846
N3 C22 1.2791
N3 C18 1.3231
C18 C19 1.3884
C19 C20 1.3913
C20 C21 1.3720
C21 C22 1.4162
C23 O3 1.0504
C24 O4 1.2439
C25 O5 1.1454
F1 B1 1.4244
F2 B1 1.3882
F3 B1 1.4363
F4 B1 1.3509
